data_7715749
loop_
_publ_author_name
'George, Tanner'
'Masuda, Jason D.'

_publ_section_title
;
 Contrasting a series of bidentate amido phosphine oxide, sulfide, or
 selenide ligands and complexes of dimethyl aluminum and indium.
;
_journal_issue 20
_journal_name_full 'Dalton transactions (Cambridge, England : 2003)'
_journal_page_first 8823
_journal_page_last 8834
_journal_paper_doi 10.1039/d4dt00662c
_journal_volume 53
_journal_year 2024
_chemical_formula_moiety 'C29 H37 Al N P'
_chemical_formula_sum 'C29 H37 Al N P'
_chemical_formula_weight 457.54
_space_group_crystal_system triclinic
_space_group_IT_number 2
_space_group_name_Hall '-P 1'
_space_group_name_H-M_alt 'P -1'
_atom_sites_solution_hydrogens geom
_atom_sites_solution_primary dual
_audit_creation_date 2024-01-05
_audit_creation_method
;
Olex2 1.5
(compiled 2023.08.24 svn.re1ec1418 for OlexSys, GUI svn.r6817)
;
_audit_update_record
;
2024-04-12 deposited with the CCDC.	2024-04-16 downloaded from the CCDC.
;
_cell_angle_alpha 72.135(3)
_cell_angle_beta 81.392(3)
_cell_angle_gamma 85.805(3)
_cell_formula_units_Z 2
_cell_length_a 9.838(3)
_cell_length_b 10.549(3)
_cell_length_c 13.541(4)
_cell_measurement_reflns_used 4176
_cell_measurement_temperature 125
_cell_measurement_theta_max 26.75
_cell_measurement_theta_min 2.46
_cell_volume 1321.9(7)
_computing_cell_refinement 'SAINT v7.68A (Bruker, 2009)'
_computing_data_collection 'APEX4 (Bruker AXS Inc., 2021)'
_computing_data_reduction 'SAINT v7.68A (Bruker, 2009)'
_computing_molecular_graphics 'Olex2 1.5 (Dolomanov et al., 2009)'
_computing_publication_material 'Olex2 1.5 (Dolomanov et al., 2009)'
_computing_structure_refinement 'SHELXL 2018/3 (Sheldrick, 2015)'
_computing_structure_solution 'SHELXT  (Sheldrick, 2015)'
_diffrn_ambient_temperature 125
_diffrn_detector '100 \\times 140 mm^2^ CMOS sensor'
_diffrn_detector_area_resol_mean 7.3910
_diffrn_detector_type 'Bruker PHOTON III'
_diffrn_measured_fraction_theta_full 0.990
_diffrn_measured_fraction_theta_max 0.971
_diffrn_measurement_device '\k--geometry diffractometer'
_diffrn_measurement_device_type 'Bruker D8 Venture'
_diffrn_measurement_method '\f and \w scans'
_diffrn_radiation_monochromator graphite
_diffrn_radiation_type MoK\a
_diffrn_radiation_wavelength 0.71073
_diffrn_reflns_av_R_equivalents 0.0273
_diffrn_reflns_av_unetI/netI 0.0524
_diffrn_reflns_Laue_measured_fraction_full 0.990
_diffrn_reflns_Laue_measured_fraction_max 0.971
_diffrn_reflns_limit_h_max 12
_diffrn_reflns_limit_h_min -12
_diffrn_reflns_limit_k_max 8
_diffrn_reflns_limit_k_min -13
_diffrn_reflns_limit_l_max 16
_diffrn_reflns_limit_l_min -17
_diffrn_reflns_number 9740
_diffrn_reflns_point_group_measured_fraction_full 0.990
_diffrn_reflns_point_group_measured_fraction_max 0.971
_diffrn_reflns_theta_full 25.242
_diffrn_reflns_theta_max 26.823
_diffrn_reflns_theta_min 1.594
_diffrn_source 'microfocus sealed tube'
_diffrn_source_current 30.0
_diffrn_source_power 1.5
_diffrn_source_type 'Incoatec I\mS 3.0'
_diffrn_source_voltage 50.0
_diffrn_standards_number 0
_exptl_absorpt_coefficient_mu 0.154
_exptl_absorpt_correction_T_max 0.7454
_exptl_absorpt_correction_T_min 0.6855
_exptl_absorpt_correction_type multi-scan
_exptl_absorpt_process_details
;
SADABS-2008/1 (Bruker,2008) was used for absorption correction.
wR2(int) was 0.0440 before and 0.0362 after correction.
The Ratio of minimum to maximum transmission is 0.9196.
The \l/2 correction factor is 0.0015.
;
_exptl_crystal_colour colourless
_exptl_crystal_colour_primary colourless
_exptl_crystal_density_diffrn 1.150
_exptl_crystal_description shard
_exptl_crystal_F_000 492
_exptl_crystal_size_max 0.27
_exptl_crystal_size_mid 0.17
_exptl_crystal_size_min 0.1
_refine_diff_density_max 0.309
_refine_diff_density_min -0.234
_refine_diff_density_rms 0.049
_refine_ls_extinction_method none
_refine_ls_goodness_of_fit_ref 1.023
_refine_ls_hydrogen_treatment constr
_refine_ls_matrix_type full
_refine_ls_number_parameters 296
_refine_ls_number_reflns 5517
_refine_ls_number_restraints 0
_refine_ls_restrained_S_all 1.023
_refine_ls_R_factor_all 0.0637
_refine_ls_R_factor_gt 0.0430
_refine_ls_shift/su_max 0.000
_refine_ls_shift/su_mean 0.000
_refine_ls_structure_factor_coef Fsqd
_refine_ls_weighting_details 'w=1/[\s^2^(Fo^2^)+(0.0337P)^2^+0.4387P] where P=(Fo^2^+2Fc^2^)/3'
_refine_ls_weighting_scheme calc
_refine_ls_wR_factor_gt 0.0885
_refine_ls_wR_factor_ref 0.0976
_reflns_Friedel_coverage 0.000
_reflns_number_gt 4162
_reflns_number_total 5517
_reflns_threshold_expression 'I > 2\s(I)'
_cod_data_source_file d4dt00662c2.cif
_cod_data_source_block 2019_04_23_jdm_impph2alme2_0m
_cod_depositor_comments 'Adding full bibliography for 7715739--7715750.cif.'
_cod_original_cell_volume 1321.9(6)
_cod_database_code 7715749
_shelx_shelxl_version_number 2018/3
_shelx_space_group_comment
;
The symmetry employed for this shelxl refinement is uniquely defined
by the following loop, which should always be used as a source of
symmetry information in preference to the above space-group names.
They are only intended as comments.
;
_shelx_estimated_absorpt_t_max 0.985
_shelx_estimated_absorpt_t_min 0.960
_olex2_refinement_description
;
1. Fixed Uiso
 At 1.2 times of:
  All C(H) groups
 At 1.5 times of:
  All C(H,H,H) groups
2.a Ternary CH refined with riding coordinates:
 C10(H10), C13(H13)
2.b Aromatic/amide H refined with riding coordinates:
 C1(H1), C6(H6), C7(H7), C8(H8), C17(H17), C18(H18), C19(H19), C20(H20),
 C21(H21), C23(H23), C24(H24), C25(H25), C26(H26), C27(H27)
2.c Idealised Me refined as rotating group:
 C3(H3A,H3B,H3C), C11(H11A,H11B,H11C), C12(H12A,H12B,H12C), C14(H14A,H14B,
 H14C), C15(H15A,H15B,H15C), C28(H28A,H28B,H28C), C29(H29A,H29B,H29C)
;
_olex2_submission_special_instructions 'No special instructions were received'

loop_
_space_group_symop_operation_xyz
'x, y, z'
'-x, -y, -z'

loop_
_atom_site_label
_atom_site_type_symbol
_atom_site_fract_x
_atom_site_fract_y
_atom_site_fract_z
_atom_site_U_iso_or_equiv
_atom_site_adp_type
_atom_site_occupancy
_atom_site_site_symmetry_order
_atom_site_calc_flag
_atom_site_refinement_flags_posn
_atom_site_refinement_flags_adp
_atom_site_refinement_flags_occupancy
_atom_site_disorder_assembly
_atom_site_disorder_group
P1 P 0.22872(5) 0.48802(5) 0.12916(4) 0.01813(12) Uani 1 1 d . . . . .
Al1 Al 0.34786(5) 0.45274(5) 0.28310(4) 0.01810(14) Uani 1 1 d . . . . .
N1 N 0.21070(15) 0.32519(14) 0.34580(11) 0.0185(3) Uani 1 1 d . . . . .
C1 C 0.07309(18) 0.43133(18) 0.21075(14) 0.0206(4) Uani 1 1 d . . . . .
H1 H -0.014001 0.457070 0.187370 0.025 Uiso 1 1 calc R U . . .
C2 C 0.08523(18) 0.34837(18) 0.30935(14) 0.0199(4) Uani 1 1 d . . . . .
C3 C -0.03941(19) 0.2835(2) 0.38073(15) 0.0273(4) Uani 1 1 d . . . . .
H3A H -0.120611 0.308999 0.344209 0.041 Uiso 1 1 calc R U . . .
H3B H -0.053029 0.312830 0.443623 0.041 Uiso 1 1 calc R U . . .
H3C H -0.025678 0.186433 0.400821 0.041 Uiso 1 1 calc R U . . .
C4 C 0.23803(17) 0.20333(18) 0.42549(14) 0.0192(4) Uani 1 1 d . . . . .
C5 C 0.24886(18) 0.20568(18) 0.52709(14) 0.0215(4) Uani 1 1 d . . . . .
C6 C 0.28983(19) 0.0885(2) 0.59927(15) 0.0285(5) Uani 1 1 d . . . . .
H6 H 0.298820 0.089240 0.667976 0.034 Uiso 1 1 calc R U . . .
C7 C 0.3175(2) -0.0279(2) 0.57336(16) 0.0327(5) Uani 1 1 d . . . . .
H7 H 0.346529 -0.106207 0.623382 0.039 Uiso 1 1 calc R U . . .
C8 C 0.3028(2) -0.0301(2) 0.47421(16) 0.0305(5) Uani 1 1 d . . . . .
H8 H 0.319016 -0.111397 0.457282 0.037 Uiso 1 1 calc R U . . .
C9 C 0.2646(2) 0.08423(19) 0.39835(15) 0.0256(4) Uani 1 1 d . . . . .
C10 C 0.21765(19) 0.33073(19) 0.56019(15) 0.0248(4) Uani 1 1 d . . . . .
H10 H 0.187312 0.402677 0.499388 0.030 Uiso 1 1 calc R U . . .
C11 C 0.1002(2) 0.3092(2) 0.65155(17) 0.0390(5) Uani 1 1 d . . . . .
H11A H 0.018607 0.280651 0.631477 0.059 Uiso 1 1 calc R U . . .
H11B H 0.078638 0.392796 0.668762 0.059 Uiso 1 1 calc R U . . .
H11C H 0.128417 0.240490 0.712767 0.059 Uiso 1 1 calc R U . . .
C12 C 0.3455(2) 0.3777(2) 0.58940(18) 0.0397(5) Uani 1 1 d . . . . .
H12A H 0.374427 0.310706 0.651216 0.060 Uiso 1 1 calc R U . . .
H12B H 0.323885 0.462356 0.604907 0.060 Uiso 1 1 calc R U . . .
H12C H 0.419945 0.390159 0.530757 0.060 Uiso 1 1 calc R U . . .
C13 C 0.2535(2) 0.0768(2) 0.28933(17) 0.0358(5) Uani 1 1 d . . . . .
H13 H 0.232137 0.168678 0.244469 0.043 Uiso 1 1 calc R U . . .
C14 C 0.1359(3) -0.0125(3) 0.2924(2) 0.0534(7) Uani 1 1 d . . . . .
H14A H 0.156308 -0.104186 0.333592 0.080 Uiso 1 1 calc R U . . .
H14B H 0.126068 -0.010340 0.220958 0.080 Uiso 1 1 calc R U . . .
H14C H 0.049976 0.019825 0.324738 0.080 Uiso 1 1 calc R U . . .
C15 C 0.3881(3) 0.0276(2) 0.23903(17) 0.0424(6) Uani 1 1 d . . . . .
H15A H 0.462326 0.086240 0.236159 0.064 Uiso 1 1 calc R U . . .
H15B H 0.378306 0.028255 0.167905 0.064 Uiso 1 1 calc R U . . .
H15C H 0.410129 -0.063402 0.280776 0.064 Uiso 1 1 calc R U . . .
C16 C 0.19631(17) 0.65373(18) 0.04167(14) 0.0192(4) Uani 1 1 d . . . . .
C17 C 0.16211(18) 0.75886(18) 0.08382(15) 0.0235(4) Uani 1 1 d . . . . .
H17 H 0.150706 0.742358 0.157558 0.028 Uiso 1 1 calc R U . . .
C18 C 0.1447(2) 0.8874(2) 0.01865(16) 0.0289(5) Uani 1 1 d . . . . .
H18 H 0.123090 0.958699 0.047914 0.035 Uiso 1 1 calc R U . . .
C19 C 0.1585(2) 0.9123(2) -0.08881(16) 0.0303(5) Uani 1 1 d . . . . .
H19 H 0.145435 1.000331 -0.133116 0.036 Uiso 1 1 calc R U . . .
C20 C 0.1912(2) 0.8092(2) -0.13130(15) 0.0286(5) Uani 1 1 d . . . . .
H20 H 0.200359 0.826229 -0.205032 0.034 Uiso 1 1 calc R U . . .
C21 C 0.21106(18) 0.68016(19) -0.06695(14) 0.0230(4) Uani 1 1 d . . . . .
H21 H 0.234723 0.609741 -0.096943 0.028 Uiso 1 1 calc R U . . .
C22 C 0.27525(18) 0.38289(18) 0.04425(14) 0.0192(4) Uani 1 1 d . . . . .
C23 C 0.17603(19) 0.3384(2) 0.00008(15) 0.0261(4) Uani 1 1 d . . . . .
H23 H 0.082050 0.363344 0.014076 0.031 Uiso 1 1 calc R U . . .
C24 C 0.2135(2) 0.2582(2) -0.06395(16) 0.0313(5) Uani 1 1 d . . . . .
H24 H 0.145581 0.229333 -0.094626 0.038 Uiso 1 1 calc R U . . .
C25 C 0.3502(2) 0.2199(2) -0.08338(16) 0.0310(5) Uani 1 1 d . . . . .
H25 H 0.375713 0.164782 -0.127339 0.037 Uiso 1 1 calc R U . . .
C26 C 0.44923(19) 0.2616(2) -0.03918(16) 0.0285(5) Uani 1 1 d . . . . .
H26 H 0.542706 0.234367 -0.052026 0.034 Uiso 1 1 calc R U . . .
C27 C 0.41211(18) 0.34355(18) 0.02427(14) 0.0230(4) Uani 1 1 d . . . . .
H27 H 0.480627 0.372848 0.054155 0.028 Uiso 1 1 calc R U . . .
C28 C 0.31443(19) 0.61754(18) 0.32257(15) 0.0245(4) Uani 1 1 d . . . . .
H28A H 0.359229 0.691387 0.266850 0.037 Uiso 1 1 calc R U . . .
H28B H 0.352127 0.606777 0.387779 0.037 Uiso 1 1 calc R U . . .
H28C H 0.215241 0.636776 0.332803 0.037 Uiso 1 1 calc R U . . .
C29 C 0.53509(18) 0.37714(19) 0.27704(15) 0.0255(4) Uani 1 1 d . . . . .
H29A H 0.540308 0.304766 0.245237 0.038 Uiso 1 1 calc R U . . .
H29B H 0.559968 0.342201 0.348060 0.038 Uiso 1 1 calc R U . . .
H29C H 0.598928 0.446538 0.234781 0.038 Uiso 1 1 calc R U . . .

loop_
_atom_site_aniso_label
_atom_site_aniso_U_11
_atom_site_aniso_U_22
_atom_site_aniso_U_33
_atom_site_aniso_U_23
_atom_site_aniso_U_13
_atom_site_aniso_U_12
P1 0.0177(2) 0.0182(3) 0.0182(2) -0.00493(19) -0.00345(18) 0.00102(18)
Al1 0.0186(3) 0.0157(3) 0.0199(3) -0.0050(2) -0.0035(2) 0.0002(2)
N1 0.0222(8) 0.0158(8) 0.0165(8) -0.0030(6) -0.0038(6) -0.0008(6)
C1 0.0171(8) 0.0219(10) 0.0220(10) -0.0052(8) -0.0035(7) -0.0001(7)
C2 0.0216(9) 0.0179(10) 0.0216(10) -0.0086(8) -0.0015(7) -0.0007(7)
C3 0.0237(10) 0.0277(11) 0.0266(11) -0.0032(9) -0.0002(8) -0.0043(8)
C4 0.0194(9) 0.0167(9) 0.0193(9) -0.0024(8) -0.0017(7) -0.0018(7)
C5 0.0188(9) 0.0221(10) 0.0215(10) -0.0039(8) -0.0014(7) -0.0025(7)
C6 0.0295(10) 0.0336(12) 0.0177(10) -0.0015(9) -0.0034(8) 0.0020(9)
C7 0.0361(11) 0.0259(11) 0.0259(11) 0.0037(9) -0.0001(9) 0.0068(9)
C8 0.0374(11) 0.0187(10) 0.0306(12) -0.0032(9) 0.0003(9) 0.0013(9)
C9 0.0312(10) 0.0203(10) 0.0234(10) -0.0045(8) -0.0013(8) -0.0020(8)
C10 0.0290(10) 0.0266(11) 0.0203(10) -0.0089(8) -0.0030(8) -0.0028(8)
C11 0.0427(13) 0.0383(13) 0.0368(13) -0.0185(11) 0.0076(10) -0.0011(10)
C12 0.0446(13) 0.0430(14) 0.0353(13) -0.0121(11) -0.0116(10) -0.0110(11)
C13 0.0617(15) 0.0175(11) 0.0304(12) -0.0092(9) -0.0120(11) 0.0056(10)
C14 0.0518(15) 0.0596(17) 0.0662(18) -0.0404(15) -0.0213(13) 0.0078(13)
C15 0.0644(16) 0.0333(13) 0.0298(12) -0.0136(10) 0.0040(11) -0.0079(11)
C16 0.0148(8) 0.0211(10) 0.0195(9) -0.0031(8) -0.0021(7) 0.0005(7)
C17 0.0261(10) 0.0228(10) 0.0214(10) -0.0070(8) -0.0041(8) 0.0048(8)
C18 0.0316(11) 0.0233(11) 0.0311(11) -0.0084(9) -0.0051(9) 0.0073(8)
C19 0.0338(11) 0.0216(11) 0.0290(11) 0.0003(9) -0.0031(9) 0.0038(9)
C20 0.0342(11) 0.0277(11) 0.0187(10) -0.0010(9) -0.0010(8) 0.0006(9)
C21 0.0229(9) 0.0231(10) 0.0216(10) -0.0062(8) -0.0003(8) 0.0008(8)
C22 0.0220(9) 0.0167(9) 0.0176(9) -0.0035(7) -0.0022(7) 0.0000(7)
C23 0.0204(9) 0.0314(11) 0.0276(11) -0.0104(9) -0.0028(8) -0.0013(8)
C24 0.0318(11) 0.0349(12) 0.0330(12) -0.0169(10) -0.0061(9) -0.0062(9)
C25 0.0373(12) 0.0279(11) 0.0299(12) -0.0146(9) 0.0017(9) -0.0014(9)
C26 0.0221(10) 0.0299(11) 0.0329(12) -0.0121(9) 0.0029(8) 0.0018(8)
C27 0.0216(9) 0.0234(10) 0.0232(10) -0.0055(8) -0.0029(8) -0.0021(8)
C28 0.0256(10) 0.0221(10) 0.0275(11) -0.0088(8) -0.0063(8) 0.0006(8)
C29 0.0247(10) 0.0240(11) 0.0280(11) -0.0078(9) -0.0054(8) 0.0019(8)

loop_
_atom_type_symbol
_atom_type_description
_atom_type_scat_dispersion_real
_atom_type_scat_dispersion_imag
_atom_type_scat_source
C C 0.0033 0.0016 'International Tables Vol C Tables 4.2.6.8 and 6.1.1.4'
H H 0.0000 0.0000 'International Tables Vol C Tables 4.2.6.8 and 6.1.1.4'
Al Al 0.0645 0.0514 'International Tables Vol C Tables 4.2.6.8 and 6.1.1.4'
N N 0.0061 0.0033 'International Tables Vol C Tables 4.2.6.8 and 6.1.1.4'
P P 0.1023 0.0942 'International Tables Vol C Tables 4.2.6.8 and 6.1.1.4'

loop_
_geom_angle_atom_site_label_1
_geom_angle_atom_site_label_2
_geom_angle_atom_site_label_3
_geom_angle
_geom_angle_site_symmetry_1
_geom_angle_site_symmetry_3
_geom_angle_publ_flag
C1 P1 Al1 90.93(6) . . ?
C1 P1 C16 108.39(8) . . ?
C1 P1 C22 108.60(9) . . ?
C16 P1 Al1 122.22(6) . . ?
C22 P1 Al1 119.32(6) . . ?
C22 P1 C16 105.34(9) . . ?
N1 Al1 P1 82.35(5) . . ?
N1 Al1 C28 113.82(8) . . ?
N1 Al1 C29 114.10(8) . . ?
C28 Al1 P1 105.40(6) . . ?
C29 Al1 P1 117.60(6) . . ?
C29 Al1 C28 118.11(8) . . ?
C2 N1 Al1 118.11(12) . . ?
C2 N1 C4 120.37(14) . . ?
C4 N1 Al1 121.42(11) . . ?
P1 C1 H1 121.8 . . ?
C2 C1 P1 116.40(13) . . ?
C2 C1 H1 121.8 . . ?
N1 C2 C3 118.78(16) . . ?
C1 C2 N1 120.69(16) . . ?
C1 C2 C3 120.51(16) . . ?
C2 C3 H3A 109.5 . . ?
C2 C3 H3B 109.5 . . ?
C2 C3 H3C 109.5 . . ?
H3A C3 H3B 109.5 . . ?
H3A C3 H3C 109.5 . . ?
H3B C3 H3C 109.5 . . ?
C5 C4 N1 119.98(16) . . ?
C5 C4 C9 120.45(16) . . ?
C9 C4 N1 119.37(16) . . ?
C4 C5 C10 122.09(16) . . ?
C6 C5 C4 118.42(18) . . ?
C6 C5 C10 119.48(17) . . ?
C5 C6 H6 119.2 . . ?
C7 C6 C5 121.63(19) . . ?
C7 C6 H6 119.2 . . ?
C6 C7 H7 120.3 . . ?
C6 C7 C8 119.49(18) . . ?
C8 C7 H7 120.3 . . ?
C7 C8 H8 119.3 . . ?
C7 C8 C9 121.42(19) . . ?
C9 C8 H8 119.3 . . ?
C4 C9 C13 122.30(17) . . ?
C8 C9 C4 118.54(18) . . ?
C8 C9 C13 119.16(18) . . ?
C5 C10 H10 107.9 . . ?
C5 C10 C11 111.13(16) . . ?
C5 C10 C12 111.47(17) . . ?
C11 C10 H10 107.9 . . ?
C12 C10 H10 107.9 . . ?
C12 C10 C11 110.27(17) . . ?
C10 C11 H11A 109.5 . . ?
C10 C11 H11B 109.5 . . ?
C10 C11 H11C 109.5 . . ?
H11A C11 H11B 109.5 . . ?
H11A C11 H11C 109.5 . . ?
H11B C11 H11C 109.5 . . ?
C10 C12 H12A 109.5 . . ?
C10 C12 H12B 109.5 . . ?
C10 C12 H12C 109.5 . . ?
H12A C12 H12B 109.5 . . ?
H12A C12 H12C 109.5 . . ?
H12B C12 H12C 109.5 . . ?
C9 C13 H13 107.9 . . ?
C9 C13 C14 110.94(19) . . ?
C9 C13 C15 111.88(18) . . ?
C14 C13 H13 107.9 . . ?
C15 C13 H13 107.9 . . ?
C15 C13 C14 110.06(18) . . ?
C13 C14 H14A 109.5 . . ?
C13 C14 H14B 109.5 . . ?
C13 C14 H14C 109.5 . . ?
H14A C14 H14B 109.5 . . ?
H14A C14 H14C 109.5 . . ?
H14B C14 H14C 109.5 . . ?
C13 C15 H15A 109.5 . . ?
C13 C15 H15B 109.5 . . ?
C13 C15 H15C 109.5 . . ?
H15A C15 H15B 109.5 . . ?
H15A C15 H15C 109.5 . . ?
H15B C15 H15C 109.5 . . ?
C17 C16 P1 119.10(14) . . ?
C17 C16 C21 118.81(17) . . ?
C21 C16 P1 122.02(14) . . ?
C16 C17 H17 119.8 . . ?
C18 C17 C16 120.34(18) . . ?
C18 C17 H17 119.8 . . ?
C17 C18 H18 119.8 . . ?
C19 C18 C17 120.37(19) . . ?
C19 C18 H18 119.8 . . ?
C18 C19 H19 120.1 . . ?
C20 C19 C18 119.82(18) . . ?
C20 C19 H19 120.1 . . ?
C19 C20 H20 119.8 . . ?
C19 C20 C21 120.40(18) . . ?
C21 C20 H20 119.8 . . ?
C16 C21 H21 119.9 . . ?
C20 C21 C16 120.25(18) . . ?
C20 C21 H21 119.9 . . ?
C23 C22 P1 121.36(14) . . ?
C27 C22 P1 119.65(14) . . ?
C27 C22 C23 118.98(17) . . ?
C22 C23 H23 119.8 . . ?
C24 C23 C22 120.44(18) . . ?
C24 C23 H23 119.8 . . ?
C23 C24 H24 120.0 . . ?
C23 C24 C25 120.00(19) . . ?
C25 C24 H24 120.0 . . ?
C24 C25 H25 119.9 . . ?
C26 C25 C24 120.27(19) . . ?
C26 C25 H25 119.9 . . ?
C25 C26 H26 120.1 . . ?
C25 C26 C27 119.89(18) . . ?
C27 C26 H26 120.1 . . ?
C22 C27 H27 119.8 . . ?
C26 C27 C22 120.41(18) . . ?
C26 C27 H27 119.8 . . ?
Al1 C28 H28A 109.5 . . ?
Al1 C28 H28B 109.5 . . ?
Al1 C28 H28C 109.5 . . ?
H28A C28 H28B 109.5 . . ?
H28A C28 H28C 109.5 . . ?
H28B C28 H28C 109.5 . . ?
Al1 C29 H29A 109.5 . . ?
Al1 C29 H29B 109.5 . . ?
Al1 C29 H29C 109.5 . . ?
H29A C29 H29B 109.5 . . ?
H29A C29 H29C 109.5 . . ?
H29B C29 H29C 109.5 . . ?

loop_
_geom_bond_atom_site_label_1
_geom_bond_atom_site_label_2
_geom_bond_distance
_geom_bond_site_symmetry_2
_geom_bond_publ_flag
P1 Al1 2.4594(9) . ?
P1 C1 1.7733(18) . ?
P1 C16 1.8225(18) . ?
P1 C22 1.8200(19) . ?
Al1 N1 1.8904(16) . ?
Al1 C28 1.962(2) . ?
Al1 C29 1.9533(19) . ?
N1 C2 1.375(2) . ?
N1 C4 1.440(2) . ?
C1 H1 0.9500 . ?
C1 C2 1.370(2) . ?
C2 C3 1.506(2) . ?
C3 H3A 0.9800 . ?
C3 H3B 0.9800 . ?
C3 H3C 0.9800 . ?
C4 C5 1.404(3) . ?
C4 C9 1.410(3) . ?
C5 C6 1.396(3) . ?
C5 C10 1.516(3) . ?
C6 H6 0.9500 . ?
C6 C7 1.376(3) . ?
C7 H7 0.9500 . ?
C7 C8 1.379(3) . ?
C8 H8 0.9500 . ?
C8 C9 1.393(3) . ?
C9 C13 1.523(3) . ?
C10 H10 1.0000 . ?
C10 C11 1.535(3) . ?
C10 C12 1.531(3) . ?
C11 H11A 0.9800 . ?
C11 H11B 0.9800 . ?
C11 H11C 0.9800 . ?
C12 H12A 0.9800 . ?
C12 H12B 0.9800 . ?
C12 H12C 0.9800 . ?
C13 H13 1.0000 . ?
C13 C14 1.532(3) . ?
C13 C15 1.528(3) . ?
C14 H14A 0.9800 . ?
C14 H14B 0.9800 . ?
C14 H14C 0.9800 . ?
C15 H15A 0.9800 . ?
C15 H15B 0.9800 . ?
C15 H15C 0.9800 . ?
C16 C17 1.395(2) . ?
C16 C21 1.397(3) . ?
C17 H17 0.9500 . ?
C17 C18 1.387(3) . ?
C18 H18 0.9500 . ?
C18 C19 1.384(3) . ?
C19 H19 0.9500 . ?
C19 C20 1.377(3) . ?
C20 H20 0.9500 . ?
C20 C21 1.390(3) . ?
C21 H21 0.9500 . ?
C22 C23 1.395(3) . ?
C22 C27 1.392(2) . ?
C23 H23 0.9500 . ?
C23 C24 1.383(3) . ?
C24 H24 0.9500 . ?
C24 C25 1.385(3) . ?
C25 H25 0.9500 . ?
C25 C26 1.378(3) . ?
C26 H26 0.9500 . ?
C26 C27 1.391(3) . ?
C27 H27 0.9500 . ?
C28 H28A 0.9800 . ?
C28 H28B 0.9800 . ?
C28 H28C 0.9800 . ?
C29 H29A 0.9800 . ?
C29 H29B 0.9800 . ?
C29 H29C 0.9800 . ?

loop_
_geom_torsion_atom_site_label_1
_geom_torsion_atom_site_label_2
_geom_torsion_atom_site_label_3
_geom_torsion_atom_site_label_4
_geom_torsion
_geom_torsion_site_symmetry_1
_geom_torsion_site_symmetry_2
_geom_torsion_site_symmetry_3
_geom_torsion_site_symmetry_4
_geom_torsion_publ_flag
P1 Al1 N1 C2 -30.06(12) . . . . ?
P1 Al1 N1 C4 146.53(13) . . . . ?
P1 C1 C2 N1 7.8(2) . . . . ?
P1 C1 C2 C3 -173.66(14) . . . . ?
P1 C16 C17 C18 176.28(14) . . . . ?
P1 C16 C21 C20 -177.16(14) . . . . ?
P1 C22 C23 C24 -179.78(15) . . . . ?
P1 C22 C27 C26 179.04(14) . . . . ?
Al1 P1 C1 C2 -24.16(14) . . . . ?
Al1 P1 C16 C17 -37.37(16) . . . . ?
Al1 P1 C16 C21 139.50(13) . . . . ?
Al1 P1 C22 C23 141.44(13) . . . . ?
Al1 P1 C22 C27 -37.28(17) . . . . ?
Al1 N1 C2 C1 22.6(2) . . . . ?
Al1 N1 C2 C3 -155.96(13) . . . . ?
Al1 N1 C4 C5 74.05(19) . . . . ?
Al1 N1 C4 C9 -100.87(17) . . . . ?
N1 C4 C5 C6 -173.26(16) . . . . ?
N1 C4 C5 C10 6.7(3) . . . . ?
N1 C4 C9 C8 174.39(16) . . . . ?
N1 C4 C9 C13 -5.4(3) . . . . ?
C1 P1 C16 C17 65.91(16) . . . . ?
C1 P1 C16 C21 -117.21(15) . . . . ?
C1 P1 C22 C23 39.40(17) . . . . ?
C1 P1 C22 C27 -139.33(15) . . . . ?
C2 N1 C4 C5 -109.43(19) . . . . ?
C2 N1 C4 C9 75.6(2) . . . . ?
C4 N1 C2 C1 -154.04(17) . . . . ?
C4 N1 C2 C3 27.4(2) . . . . ?
C4 C5 C6 C7 -0.9(3) . . . . ?
C4 C5 C10 C11 120.05(19) . . . . ?
C4 C5 C10 C12 -116.5(2) . . . . ?
C4 C9 C13 C14 -114.1(2) . . . . ?
C4 C9 C13 C15 122.6(2) . . . . ?
C5 C4 C9 C8 -0.5(3) . . . . ?
C5 C4 C9 C13 179.68(18) . . . . ?
C5 C6 C7 C8 -0.9(3) . . . . ?
C6 C5 C10 C11 -60.0(2) . . . . ?
C6 C5 C10 C12 63.5(2) . . . . ?
C6 C7 C8 C9 2.1(3) . . . . ?
C7 C8 C9 C4 -1.4(3) . . . . ?
C7 C8 C9 C13 178.46(19) . . . . ?
C8 C9 C13 C14 66.1(2) . . . . ?
C8 C9 C13 C15 -57.2(3) . . . . ?
C9 C4 C5 C6 1.6(3) . . . . ?
C9 C4 C5 C10 -178.42(16) . . . . ?
C10 C5 C6 C7 179.12(17) . . . . ?
C16 P1 C1 C2 -148.72(14) . . . . ?
C16 P1 C22 C23 -76.54(16) . . . . ?
C16 P1 C22 C27 104.73(15) . . . . ?
C16 C17 C18 C19 1.2(3) . . . . ?
C17 C16 C21 C20 -0.3(3) . . . . ?
C17 C18 C19 C20 -0.7(3) . . . . ?
C18 C19 C20 C21 -0.3(3) . . . . ?
C19 C20 C21 C16 0.8(3) . . . . ?
C21 C16 C17 C18 -0.7(3) . . . . ?
C22 P1 C1 C2 97.32(16) . . . . ?
C22 P1 C16 C17 -178.00(14) . . . . ?
C22 P1 C16 C21 -1.13(17) . . . . ?
C22 C23 C24 C25 0.9(3) . . . . ?
C23 C22 C27 C26 0.3(3) . . . . ?
C23 C24 C25 C26 -0.1(3) . . . . ?
C24 C25 C26 C27 -0.7(3) . . . . ?
C25 C26 C27 C22 0.6(3) . . . . ?
C27 C22 C23 C24 -1.0(3) . . . . ?
C28 Al1 N1 C2 73.45(15) . . . . ?
C28 Al1 N1 C4 -109.96(14) . . . . ?
C29 Al1 N1 C2 -146.94(13) . . . . ?
C29 Al1 N1 C4 29.65(16) . . . . ?
